data_7000277
loop_
_publ_author_name
'Cadenbach, Thomas'
'Bollermann, Timo'
'Gemel, Christian'
'Fischer, Roland A.'

_publ_section_title
;
 Synthesis and structure of electron rich ruthenium polyhydride
 complexes and clusters containing AlCp* and GaCp*
;
_journal_issue 2
_journal_name_full 'Dalton Transactions'
_journal_page_first 322
_journal_page_last 329
_journal_paper_doi 10.1039/b807917j
_journal_year 2009
_chemical_formula_sum 'C40 H60 Ga Ru3'
_chemical_formula_weight 913.81
_chemical_name_systematic
;
?
;
_space_group_IT_number 2
_symmetry_cell_setting triclinic
_symmetry_space_group_name_Hall '-P 1'
_symmetry_space_group_name_H-M 'P -1'
_atom_sites_solution_hydrogens geom
_atom_sites_solution_primary direct
_atom_sites_solution_secondary difmap
_audit_creation_method SHELXL-97
_cell_angle_alpha 87.387(11)
_cell_angle_beta 88.635(11)
_cell_angle_gamma 89.897(11)
_cell_formula_units_Z 4
_cell_length_a 10.9515(14)
_cell_length_b 18.382(3)
_cell_length_c 19.955(3)
_cell_measurement_reflns_used 200
_cell_measurement_temperature 103(2)
_cell_measurement_theta_max 25
_cell_measurement_theta_min 0
_cell_volume 4011.8(10)
_computing_cell_refinement
;
CrysAlis RED, Oxford Diffraction Ltd.,
Version 1.170.32 (release 06.06.2003 CrysAlis170 VC++)
(compiled Jun 6 2003,13:53:32)
;
_computing_data_collection
;
CrysAlis CCD, Oxford Diffraction Ltd.,
Version 1.170.32 (release 06.06.2003 CrysAlis170 VC++)
(compiled Jun 6 2003,13:53:32)
;
_computing_data_reduction
;
CrysAlis RED, Oxford Diffraction Ltd.,
Version 1.170.32 (release 06.06.2003 CrysAlis170 VC++)
(compiled Jun 6 2003,13:53:32)
;
_computing_structure_refinement 'SHELXL-97 (Sheldrick, 1997)'
_computing_structure_solution 'SHELXS-97 (Sheldrick, 1990)'
_diffrn_ambient_temperature 103(2)
_diffrn_detector_area_resol_mean 'not measured'
_diffrn_measured_fraction_theta_full 0.996
_diffrn_measured_fraction_theta_max 0.996
_diffrn_measurement_device_type 'multiwire proportional'
_diffrn_measurement_method 'phi and omega scans'
_diffrn_radiation_monochromator graphite
_diffrn_radiation_source 'fine-focus sealed tube'
_diffrn_radiation_type MoK\a
_diffrn_radiation_wavelength 0.71073
_diffrn_reflns_av_R_equivalents 0.0710
_diffrn_reflns_av_sigmaI/netI 0.1756
_diffrn_reflns_limit_h_max 13
_diffrn_reflns_limit_h_min -11
_diffrn_reflns_limit_k_max 21
_diffrn_reflns_limit_k_min -21
_diffrn_reflns_limit_l_max 23
_diffrn_reflns_limit_l_min -21
_diffrn_reflns_number 32896
_diffrn_reflns_theta_full 25.05
_diffrn_reflns_theta_max 25.05
_diffrn_reflns_theta_min 2.80
_diffrn_standards_decay_% 'not measured'
_diffrn_standards_interval_count 'not measured'
_diffrn_standards_interval_time 'not measured'
_diffrn_standards_number 'not measured'
_exptl_absorpt_coefficient_mu 1.796
_exptl_absorpt_correction_T_max 0.835
_exptl_absorpt_correction_T_min 0.800
_exptl_absorpt_correction_type empirical
_exptl_absorpt_process_details sadabs
_exptl_crystal_colour red
_exptl_crystal_density_diffrn 1.513
_exptl_crystal_density_meas ?
_exptl_crystal_density_method .
_exptl_crystal_description prism
_exptl_crystal_F_000 1852
_exptl_crystal_size_max 0.20
_exptl_crystal_size_mid 0.10
_exptl_crystal_size_min 0.10
_refine_diff_density_max 2.250
_refine_diff_density_min -1.498
_refine_diff_density_rms 0.141
_refine_ls_extinction_method none
_refine_ls_goodness_of_fit_ref 0.904
_refine_ls_hydrogen_treatment constr
_refine_ls_matrix_type full
_refine_ls_number_parameters 793
_refine_ls_number_reflns 14154
_refine_ls_number_restraints 36
_refine_ls_restrained_S_all 0.903
_refine_ls_R_factor_all 0.1362
_refine_ls_R_factor_gt 0.0575
_refine_ls_shift/su_max 0.001
_refine_ls_shift/su_mean 0.000
_refine_ls_structure_factor_coef Fsqd
_refine_ls_weighting_details 'calc w=1/[\s^2^(Fo^2^)+(0.0222P)^2^+0.0000P] where P=(Fo^2^+2Fc^2^)/3'
_refine_ls_weighting_scheme calc
_refine_ls_wR_factor_gt 0.0856
_refine_ls_wR_factor_ref 0.1052
_reflns_number_gt 7603
_reflns_number_total 14154
_reflns_threshold_expression >2sigma(I)
_cod_data_source_file b807917j.txt
_cod_data_source_block 5
_cod_depositor_comments
;
The following automatic conversions were performed:
'_symmetry_cell_setting' value 'Triclinic' changed to 'triclinic'
according to '/home/saulius/struct/CIF-dictionaries/cif_core.dic'
dictionary named 'cif_core.dic' version 2.4.1 from 2010-06-29.

Automatic conversion script
Id: cif_fix_enum 1527 2010-12-29 10:47:43Z saulius 
;
_cod_original_cell_volume 4011.9(9)
_cod_original_sg_symbol_H-M P-1
_cod_database_code 7000277

loop_
_symmetry_equiv_pos_as_xyz
'x, y, z'
'-x, -y, -z'

loop_
_atom_site_label
_atom_site_type_symbol
_atom_site_fract_x
_atom_site_fract_y
_atom_site_fract_z
_atom_site_U_iso_or_equiv
_atom_site_adp_type
_atom_site_occupancy
_atom_site_symmetry_multiplicity
_atom_site_calc_flag
_atom_site_refinement_flags
_atom_site_disorder_assembly
_atom_site_disorder_group
Ru1 Ru 0.90957(6) 0.72571(4) 0.29834(4) 0.01420(19) Uani 1 1 d . . .
Ru2 Ru 1.13725(6) 0.77174(4) 0.32507(4) 0.0185(2) Uani 1 1 d . . .
Ru3 Ru 0.93727(7) 0.88165(4) 0.34002(4) 0.0225(2) Uani 1 1 d . . .
Ru4 Ru 0.57720(6) 0.21568(4) 0.20549(4) 0.01498(19) Uani 1 1 d . . .
Ru5 Ru 0.39138(6) 0.30799(4) 0.17361(4) 0.0183(2) Uani 1 1 d . . .
Ru6 Ru 0.64295(7) 0.37244(4) 0.17094(5) 0.0248(2) Uani 1 1 d . . .
Ga1 Ga 0.94601(9) 0.76903(6) 0.41249(5) 0.0197(3) Uani 1 1 d . . .
Ga2 Ga 0.58286(9) 0.27853(6) 0.09223(5) 0.0238(3) Uani 1 1 d . . .
C1 C 0.7883(8) 0.9578(5) 0.3174(5) 0.019(2) Uani 1 1 d U . .
C2 C 0.8708(8) 0.9886(5) 0.3629(5) 0.026(2) Uani 1 1 d . . .
C3 C 0.9871(8) 0.9959(5) 0.3305(5) 0.017(2) Uani 1 1 d . . .
C4 C 0.9763(8) 0.9721(5) 0.2630(5) 0.022(2) Uani 1 1 d . . .
C5 C 0.8518(8) 0.9473(5) 0.2565(5) 0.029(3) Uani 1 1 d U . .
C6 C 0.6527(8) 0.9450(5) 0.3309(7) 0.052(4) Uani 1 1 d . . .
H6A H 0.6065 0.9873 0.3135 0.078 Uiso 1 1 calc R . .
H6B H 0.6371 0.9383 0.3793 0.078 Uiso 1 1 calc R . .
H6C H 0.6270 0.9014 0.3085 0.078 Uiso 1 1 calc R . .
C7 C 0.8435(9) 1.0152(6) 0.4303(6) 0.044(3) Uani 1 1 d . . .
H7A H 0.8148 1.0657 0.4262 0.067 Uiso 1 1 calc R . .
H7B H 0.9176 1.0128 0.4569 0.067 Uiso 1 1 calc R . .
H7C H 0.7799 0.9847 0.4526 0.067 Uiso 1 1 calc R . .
C8 C 1.0969(8) 1.0345(5) 0.3552(5) 0.029(3) Uani 1 1 d . . .
H8A H 1.0929 1.0862 0.3414 0.044 Uiso 1 1 calc R . .
H8B H 1.1713 1.0130 0.3362 0.044 Uiso 1 1 calc R . .
H8C H 1.0981 1.0292 0.4043 0.044 Uiso 1 1 calc R . .
C9 C 1.0708(9) 0.9764(6) 0.2080(5) 0.039(3) Uani 1 1 d . . .
H9A H 1.0641 1.0233 0.1830 0.058 Uiso 1 1 calc R . .
H9B H 1.0583 0.9367 0.1777 0.058 Uiso 1 1 calc R . .
H9C H 1.1521 0.9719 0.2272 0.058 Uiso 1 1 calc R . .
C10 C 0.8023(11) 0.9217(5) 0.1933(6) 0.056(4) Uani 1 1 d . . .
H10A H 0.7720 0.9634 0.1662 0.083 Uiso 1 1 calc R . .
H10B H 0.7352 0.8875 0.2037 0.083 Uiso 1 1 calc R . .
H10C H 0.8671 0.8972 0.1681 0.083 Uiso 1 1 calc R . .
C11 C 1.3106(8) 0.8062(6) 0.2789(6) 0.035(3) Uani 1 1 d . . .
C12 C 1.3168(7) 0.8167(5) 0.3473(6) 0.026(3) Uani 1 1 d . . .
C13 C 1.3045(7) 0.7483(6) 0.3827(5) 0.022(2) Uani 1 1 d . . .
C14 C 1.2892(7) 0.6951(5) 0.3363(6) 0.026(3) Uani 1 1 d . . .
C15 C 1.2929(8) 0.7298(7) 0.2715(6) 0.037(3) Uani 1 1 d . . .
C16 C 1.3338(9) 0.8606(8) 0.2231(7) 0.081(5) Uani 1 1 d . . .
H16A H 1.4218 0.8642 0.2137 0.121 Uiso 1 1 calc R . .
H16B H 1.3022 0.9081 0.2357 0.121 Uiso 1 1 calc R . .
H16C H 1.2925 0.8455 0.1830 0.121 Uiso 1 1 calc R . .
C17 C 1.3398(9) 0.8859(7) 0.3774(9) 0.092(6) Uani 1 1 d . . .
H17A H 1.4280 0.8926 0.3818 0.138 Uiso 1 1 calc R . .
H17B H 1.2999 0.8861 0.4219 0.138 Uiso 1 1 calc R . .
H17C H 1.3070 0.9257 0.3488 0.138 Uiso 1 1 calc R . .
C18 C 1.3203(9) 0.7351(7) 0.4554(5) 0.057(4) Uani 1 1 d . . .
H18A H 1.4069 0.7267 0.4644 0.085 Uiso 1 1 calc R . .
H18B H 1.2728 0.6923 0.4711 0.085 Uiso 1 1 calc R . .
H18C H 1.2917 0.7777 0.4792 0.085 Uiso 1 1 calc R . .
C19 C 1.2830(9) 0.6142(5) 0.3499(8) 0.065(5) Uani 1 1 d . . .
H19A H 1.3660 0.5944 0.3525 0.097 Uiso 1 1 calc R . .
H19B H 1.2401 0.5918 0.3136 0.097 Uiso 1 1 calc R . .
H19C H 1.2390 0.6036 0.3926 0.097 Uiso 1 1 calc R . .
C20 C 1.2896(9) 0.6908(9) 0.2057(7) 0.088(6) Uani 1 1 d . . .
H20A H 1.3727 0.6769 0.1922 0.131 Uiso 1 1 calc R . .
H20B H 1.2551 0.7234 0.1708 0.131 Uiso 1 1 calc R . .
H20C H 1.2388 0.6470 0.2119 0.131 Uiso 1 1 calc R . .
C21 C 0.7419(8) 0.6594(5) 0.3177(5) 0.020(2) Uani 1 1 d . . .
C22 C 0.7270(8) 0.7014(5) 0.2585(5) 0.024(2) Uani 1 1 d . . .
C23 C 0.8177(8) 0.6836(5) 0.2112(5) 0.022(2) Uani 1 1 d . . .
C24 C 0.8942(8) 0.6279(5) 0.2420(5) 0.025(2) Uani 1 1 d . . .
C25 C 0.8459(8) 0.6133(5) 0.3077(5) 0.020(2) Uani 1 1 d . . .
C26 C 0.6571(9) 0.6575(6) 0.3777(5) 0.040(3) Uani 1 1 d . . .
H26A H 0.5921 0.6221 0.3717 0.059 Uiso 1 1 calc R . .
H26B H 0.6212 0.7059 0.3827 0.059 Uiso 1 1 calc R . .
H26C H 0.7026 0.6434 0.4179 0.059 Uiso 1 1 calc R . .
C27 C 0.6194(8) 0.7515(5) 0.2446(6) 0.035(3) Uani 1 1 d . . .
H27A H 0.5518 0.7234 0.2276 0.053 Uiso 1 1 calc R . .
H27B H 0.6438 0.7896 0.2110 0.053 Uiso 1 1 calc R . .
H27C H 0.5932 0.7740 0.2861 0.053 Uiso 1 1 calc R . .
C28 C 0.8316(10) 0.7125(6) 0.1402(5) 0.045(3) Uani 1 1 d . . .
H28A H 0.7808 0.6840 0.1114 0.068 Uiso 1 1 calc R . .
H28B H 0.9174 0.7088 0.1256 0.068 Uiso 1 1 calc R . .
H28C H 0.8059 0.7636 0.1372 0.068 Uiso 1 1 calc R . .
C29 C 0.9947(8) 0.5868(6) 0.2091(6) 0.040(3) Uani 1 1 d . . .
H29A H 0.9608 0.5443 0.1883 0.060 Uiso 1 1 calc R . .
H29B H 1.0538 0.5708 0.2428 0.060 Uiso 1 1 calc R . .
H29C H 1.0355 0.6184 0.1747 0.060 Uiso 1 1 calc R . .
C30 C 0.8872(9) 0.5568(5) 0.3577(5) 0.038(3) Uani 1 1 d . . .
H30A H 0.8431 0.5113 0.3517 0.057 Uiso 1 1 calc R . .
H30B H 0.8707 0.5733 0.4031 0.057 Uiso 1 1 calc R . .
H30C H 0.9751 0.5486 0.3514 0.057 Uiso 1 1 calc R . .
C31 C 0.9191(8) 0.7400(5) 0.5109(5) 0.023(2) Uani 1 1 d . . .
C32 C 0.9304(9) 0.6597(5) 0.5220(5) 0.025(2) Uani 1 1 d . . .
C33 C 0.8172(8) 0.6308(5) 0.5357(4) 0.020(2) Uani 1 1 d . . .
C34 C 0.7316(8) 0.6910(5) 0.5397(5) 0.022(2) Uani 1 1 d . . .
C35 C 0.7892(8) 0.7544(5) 0.5257(4) 0.021(2) Uani 1 1 d . . .
C36 C 1.0122(8) 0.7845(5) 0.5489(5) 0.032(3) Uani 1 1 d . . .
H36A H 1.0034 0.7727 0.5971 0.048 Uiso 1 1 calc R . .
H36B H 0.9973 0.8366 0.5401 0.048 Uiso 1 1 calc R . .
H36C H 1.0952 0.7724 0.5335 0.048 Uiso 1 1 calc R . .
C37 C 1.0486(8) 0.6177(5) 0.5138(5) 0.035(3) Uani 1 1 d . . .
H37A H 1.0332 0.5656 0.5227 0.052 Uiso 1 1 calc R . .
H37B H 1.1082 0.6345 0.5456 0.052 Uiso 1 1 calc R . .
H37C H 1.0811 0.6258 0.4679 0.052 Uiso 1 1 calc R . .
C38 C 0.7837(9) 0.5516(5) 0.5462(5) 0.034(3) Uani 1 1 d . . .
H38A H 0.8572 0.5216 0.5411 0.050 Uiso 1 1 calc R . .
H38B H 0.7241 0.5387 0.5128 0.050 Uiso 1 1 calc R . .
H38C H 0.7481 0.5430 0.5914 0.050 Uiso 1 1 calc R . .
C39 C 0.5981(8) 0.6778(5) 0.5577(5) 0.035(3) Uani 1 1 d . . .
H39A H 0.5549 0.7245 0.5581 0.053 Uiso 1 1 calc R . .
H39B H 0.5909 0.6531 0.6022 0.053 Uiso 1 1 calc R . .
H39C H 0.5621 0.6472 0.5244 0.053 Uiso 1 1 calc R . .
C40 C 0.7356(8) 0.8286(5) 0.5278(5) 0.031(3) Uani 1 1 d . . .
H40A H 0.6478 0.8249 0.5380 0.047 Uiso 1 1 calc R . .
H40B H 0.7487 0.8544 0.4842 0.047 Uiso 1 1 calc R . .
H40C H 0.7750 0.8555 0.5626 0.047 Uiso 1 1 calc R . .
C41 C 0.2129(7) 0.2936(5) 0.2235(5) 0.019(2) Uani 1 1 d . . .
C42 C 0.2076(7) 0.2650(5) 0.1582(5) 0.016(2) Uani 1 1 d . . .
C43 C 0.2301(7) 0.3240(5) 0.1103(5) 0.022(2) Uani 1 1 d . . .
C44 C 0.2502(7) 0.3901(5) 0.1454(5) 0.018(2) Uani 1 1 d . . .
C45 C 0.2432(7) 0.3694(5) 0.2154(5) 0.018(2) Uani 1 1 d . . .
C46 C 0.1858(8) 0.2535(6) 0.2887(5) 0.037(3) Uani 1 1 d . . .
H46A H 0.0979 0.2556 0.2988 0.056 Uiso 1 1 calc R . .
H46B H 0.2303 0.2760 0.3244 0.056 Uiso 1 1 calc R . .
H46C H 0.2113 0.2026 0.2857 0.056 Uiso 1 1 calc R . .
C47 C 0.1693(8) 0.1914(5) 0.1422(6) 0.038(3) Uani 1 1 d . . .
H47A H 0.0802 0.1901 0.1385 0.056 Uiso 1 1 calc R . .
H47B H 0.1945 0.1566 0.1778 0.056 Uiso 1 1 calc R . .
H47C H 0.2075 0.1784 0.0994 0.056 Uiso 1 1 calc R . .
C48 C 0.2091(8) 0.3217(5) 0.0367(5) 0.028(3) Uani 1 1 d . . .
H48A H 0.1231 0.3324 0.0279 0.042 Uiso 1 1 calc R . .
H48B H 0.2295 0.2731 0.0215 0.042 Uiso 1 1 calc R . .
H48C H 0.2609 0.3580 0.0125 0.042 Uiso 1 1 calc R . .
C49 C 0.2693(8) 0.4644(5) 0.1147(6) 0.036(3) Uani 1 1 d . . .
H49A H 0.1901 0.4880 0.1079 0.055 Uiso 1 1 calc R . .
H49B H 0.3126 0.4611 0.0714 0.055 Uiso 1 1 calc R . .
H49C H 0.3179 0.4930 0.1445 0.055 Uiso 1 1 calc R . .
C50 C 0.2465(9) 0.4211(5) 0.2717(5) 0.033(3) Uani 1 1 d . . .
H50A H 0.1645 0.4407 0.2799 0.050 Uiso 1 1 calc R . .
H50B H 0.3028 0.4612 0.2594 0.050 Uiso 1 1 calc R . .
H50C H 0.2746 0.3951 0.3125 0.050 Uiso 1 1 calc R . .
C51 C 0.7015(8) 0.1239(5) 0.1894(5) 0.019(2) Uani 1 1 d . . .
C52 C 0.7298(7) 0.1509(5) 0.2535(5) 0.017(2) Uani 1 1 d U . .
C53 C 0.6243(7) 0.1472(5) 0.2949(5) 0.018(2) Uani 1 1 d U . .
C54 C 0.5283(7) 0.1148(5) 0.2581(5) 0.017(2) Uani 1 1 d U . .
C55 C 0.5790(8) 0.1005(5) 0.1925(5) 0.017(2) Uani 1 1 d U . .
C56 C 0.7936(8) 0.1164(5) 0.1328(5) 0.029(3) Uani 1 1 d . . .
H56A H 0.8348 0.0691 0.1380 0.043 Uiso 1 1 calc R . .
H56B H 0.8541 0.1555 0.1338 0.043 Uiso 1 1 calc R . .
H56C H 0.7518 0.1195 0.0899 0.043 Uiso 1 1 calc R . .
C57 C 0.8557(7) 0.1729(5) 0.2723(5) 0.028(3) Uani 1 1 d . . .
H57A H 0.8992 0.1304 0.2912 0.042 Uiso 1 1 calc R . .
H57B H 0.8499 0.2103 0.3057 0.042 Uiso 1 1 calc R . .
H57C H 0.9002 0.1925 0.2323 0.042 Uiso 1 1 calc R . .
C58 C 0.6108(9) 0.1662(6) 0.3652(5) 0.036(3) Uani 1 1 d . . .
H58A H 0.6366 0.1250 0.3944 0.054 Uiso 1 1 calc R . .
H58B H 0.5251 0.1777 0.3753 0.054 Uiso 1 1 calc R . .
H58C H 0.6616 0.2087 0.3730 0.054 Uiso 1 1 calc R . .
C59 C 0.4047(8) 0.0918(5) 0.2863(6) 0.039(3) Uani 1 1 d . . .
H59A H 0.4101 0.0425 0.3068 0.058 Uiso 1 1 calc R . .
H59B H 0.3458 0.0924 0.2500 0.058 Uiso 1 1 calc R . .
H59C H 0.3778 0.1256 0.3203 0.058 Uiso 1 1 calc R . .
C60 C 0.5147(8) 0.0592(5) 0.1400(5) 0.032(3) Uani 1 1 d . . .
H60A H 0.5310 0.0070 0.1469 0.048 Uiso 1 1 calc R . .
H60B H 0.5448 0.0758 0.0952 0.048 Uiso 1 1 calc R . .
H60C H 0.4265 0.0680 0.1437 0.048 Uiso 1 1 calc R . .
C61 C 0.7689(10) 0.4039(5) 0.2500(6) 0.032(3) Uani 1 1 d . . .
C62 C 0.8238(8) 0.4172(5) 0.1868(6) 0.029(3) Uani 1 1 d . . .
C63 C 0.7477(11) 0.4697(6) 0.1533(6) 0.042(3) Uani 1 1 d . . .
C64 C 0.6493(9) 0.4878(5) 0.1941(7) 0.041(3) Uani 1 1 d . . .
C65 C 0.6620(10) 0.4462(6) 0.2568(6) 0.045(3) Uani 1 1 d . . .
C66 C 0.8272(14) 0.3563(6) 0.3036(7) 0.092(6) Uani 1 1 d . . .
H66A H 0.8784 0.3862 0.3311 0.137 Uiso 1 1 calc R . .
H66B H 0.8778 0.3192 0.2827 0.137 Uiso 1 1 calc R . .
H66C H 0.7634 0.3325 0.3320 0.137 Uiso 1 1 calc R . .
C67 C 0.9432(9) 0.3885(7) 0.1625(8) 0.088(6) Uani 1 1 d . . .
H67A H 1.0095 0.4189 0.1779 0.131 Uiso 1 1 calc R . .
H67B H 0.9450 0.3894 0.1133 0.131 Uiso 1 1 calc R . .
H67C H 0.9539 0.3384 0.1801 0.131 Uiso 1 1 calc R . .
C68 C 0.7736(15) 0.5065(8) 0.0857(7) 0.105(6) Uani 1 1 d . . .
H68A H 0.8235 0.5500 0.0910 0.157 Uiso 1 1 calc R . .
H68B H 0.6964 0.5207 0.0649 0.157 Uiso 1 1 calc R . .
H68C H 0.8177 0.4729 0.0570 0.157 Uiso 1 1 calc R . .
C69 C 0.5570(11) 0.5458(6) 0.1839(9) 0.107(7) Uani 1 1 d . . .
H69A H 0.5878 0.5914 0.2008 0.160 Uiso 1 1 calc R . .
H69B H 0.4813 0.5318 0.2083 0.160 Uiso 1 1 calc R . .
H69C H 0.5408 0.5526 0.1360 0.160 Uiso 1 1 calc R . .
C70 C 0.5872(13) 0.4505(8) 0.3198(8) 0.119(7) Uani 1 1 d . . .
H70A H 0.6194 0.4890 0.3468 0.179 Uiso 1 1 calc R . .
H70B H 0.5907 0.4038 0.3453 0.179 Uiso 1 1 calc R . .
H70C H 0.5023 0.4616 0.3087 0.179 Uiso 1 1 calc R . .
C71 C 0.6022(8) 0.2589(5) -0.0069(5) 0.026(3) Uani 1 1 d . . .
C72 C 0.5620(9) 0.1841(6) -0.0180(5) 0.026(2) Uani 1 1 d . . .
C73 C 0.6624(9) 0.1427(6) -0.0309(5) 0.031(3) Uani 1 1 d . . .
C74 C 0.7693(9) 0.1872(6) -0.0303(5) 0.031(3) Uani 1 1 d . . .
C75 C 0.7379(8) 0.2584(6) -0.0197(5) 0.027(3) Uani 1 1 d . . .
C76 C 0.5301(9) 0.3215(6) -0.0440(5) 0.046(3) Uani 1 1 d . . .
H76A H 0.5361 0.3156 -0.0925 0.069 Uiso 1 1 calc R . .
H76B H 0.5647 0.3686 -0.0334 0.069 Uiso 1 1 calc R . .
H76C H 0.4441 0.3195 -0.0293 0.069 Uiso 1 1 calc R . .
C77 C 0.4290(8) 0.1609(6) -0.0160(6) 0.043(3) Uani 1 1 d . . .
H77A H 0.4237 0.1088 -0.0239 0.065 Uiso 1 1 calc R . .
H77B H 0.3849 0.1887 -0.0508 0.065 Uiso 1 1 calc R . .
H77C H 0.3926 0.1703 0.0282 0.065 Uiso 1 1 calc R . .
C78 C 0.6658(10) 0.0623(5) -0.0411(6) 0.042(3) Uani 1 1 d . . .
H78A H 0.5824 0.0429 -0.0389 0.063 Uiso 1 1 calc R . .
H78B H 0.7141 0.0380 -0.0059 0.063 Uiso 1 1 calc R . .
H78C H 0.7030 0.0535 -0.0851 0.063 Uiso 1 1 calc R . .
C79 C 0.9007(9) 0.1621(6) -0.0442(5) 0.043(3) Uani 1 1 d . . .
H79A H 0.9564 0.2034 -0.0414 0.064 Uiso 1 1 calc R . .
H79B H 0.9069 0.1431 -0.0893 0.064 Uiso 1 1 calc R . .
H79C H 0.9227 0.1237 -0.0110 0.064 Uiso 1 1 calc R . .
C80 C 0.8185(9) 0.3236(6) -0.0221(6) 0.041(3) Uani 1 1 d . . .
H80A H 0.9031 0.3087 -0.0312 0.061 Uiso 1 1 calc R . .
H80B H 0.8133 0.3468 0.0211 0.061 Uiso 1 1 calc R . .
H80C H 0.7923 0.3581 -0.0578 0.061 Uiso 1 1 calc R . .

loop_
_atom_site_aniso_label
_atom_site_aniso_U_11
_atom_site_aniso_U_22
_atom_site_aniso_U_33
_atom_site_aniso_U_23
_atom_site_aniso_U_13
_atom_site_aniso_U_12
Ru1 0.0120(4) 0.0122(4) 0.0184(5) -0.0014(4) -0.0004(3) -0.0015(3)
Ru2 0.0110(4) 0.0172(4) 0.0269(5) 0.0022(4) 0.0021(4) -0.0010(3)
Ru3 0.0168(4) 0.0117(4) 0.0388(6) 0.0037(4) -0.0020(4) 0.0003(3)
Ru4 0.0157(4) 0.0111(4) 0.0181(5) -0.0003(4) -0.0016(3) 0.0013(3)
Ru5 0.0116(4) 0.0172(4) 0.0265(5) -0.0063(4) -0.0006(4) 0.0014(3)
Ru6 0.0148(4) 0.0135(4) 0.0469(6) -0.0084(4) -0.0046(4) 0.0011(3)
Ga1 0.0244(6) 0.0167(6) 0.0179(6) -0.0018(5) 0.0012(5) 0.0001(5)
Ga2 0.0294(6) 0.0235(7) 0.0184(7) 0.0003(5) 0.0027(5) 0.0005(5)
C1 0.019(2) 0.019(2) 0.020(2) -0.0004(10) -0.0006(10) 0.0007(10)
C2 0.029(6) 0.009(5) 0.038(7) 0.006(5) -0.002(5) 0.009(4)
C3 0.019(5) 0.012(5) 0.018(6) 0.005(4) -0.001(4) 0.003(4)
C4 0.034(6) 0.012(5) 0.020(6) 0.003(5) 0.005(5) 0.009(4)
C5 0.029(3) 0.028(3) 0.029(3) -0.0008(10) -0.0015(10) 0.0006(10)
C6 0.008(5) 0.026(7) 0.120(12) 0.024(7) -0.004(6) 0.001(5)
C7 0.041(7) 0.028(7) 0.064(9) -0.004(6) 0.020(6) -0.001(5)
C8 0.032(6) 0.014(5) 0.041(7) 0.007(5) 0.001(5) 0.003(5)
C9 0.054(7) 0.030(7) 0.029(7) 0.010(6) 0.013(6) 0.004(5)
C10 0.083(9) 0.016(6) 0.068(10) 0.008(6) -0.029(8) -0.007(6)
C11 0.001(5) 0.049(8) 0.052(8) 0.022(7) 0.002(5) 0.001(5)
C12 0.001(5) 0.020(6) 0.058(8) -0.007(6) 0.003(5) 0.001(4)
C13 0.005(5) 0.038(7) 0.023(6) -0.002(5) -0.009(4) 0.000(4)
C14 0.006(5) 0.022(6) 0.050(8) -0.001(6) 0.004(5) 0.005(4)
C15 0.009(5) 0.065(9) 0.041(8) -0.019(7) -0.004(5) 0.009(5)
C16 0.022(7) 0.108(12) 0.105(13) 0.069(11) 0.015(7) 0.009(7)
C17 0.012(6) 0.052(9) 0.218(19) -0.055(11) -0.013(9) -0.004(6)
C18 0.010(6) 0.130(13) 0.030(7) 0.006(8) -0.011(5) 0.002(6)
C19 0.019(6) 0.018(6) 0.157(15) -0.005(8) 0.011(7) 0.010(5)
C20 0.008(6) 0.181(17) 0.078(11) -0.064(11) 0.013(6) -0.001(8)
C21 0.014(5) 0.025(6) 0.021(6) -0.006(5) -0.002(4) -0.003(4)
C22 0.016(5) 0.020(6) 0.040(7) -0.014(5) -0.005(5) -0.003(4)
C23 0.020(5) 0.024(6) 0.023(6) -0.006(5) -0.004(5) -0.009(4)
C24 0.026(6) 0.019(6) 0.032(7) -0.015(5) 0.008(5) -0.012(4)
C25 0.027(6) 0.009(5) 0.024(6) 0.004(5) -0.010(5) -0.011(4)
C26 0.035(6) 0.045(7) 0.039(8) -0.016(6) 0.011(5) -0.012(5)
C27 0.018(6) 0.022(6) 0.067(9) -0.009(6) -0.010(5) -0.003(5)
C28 0.055(8) 0.055(8) 0.026(7) -0.008(6) -0.012(6) -0.018(6)
C29 0.028(6) 0.043(7) 0.053(8) -0.039(6) -0.008(6) 0.004(5)
C30 0.053(7) 0.012(6) 0.048(8) 0.014(6) -0.003(6) -0.014(5)
C31 0.018(5) 0.022(6) 0.028(6) -0.002(5) 0.004(4) -0.002(4)
C32 0.035(6) 0.021(6) 0.017(6) 0.002(5) 0.006(5) 0.007(5)
C33 0.033(6) 0.016(5) 0.012(5) -0.006(4) -0.001(4) 0.004(5)
C34 0.021(5) 0.024(6) 0.021(6) -0.001(5) -0.002(4) 0.002(5)
C35 0.031(6) 0.021(6) 0.011(5) -0.007(5) 0.007(4) 0.008(5)
C36 0.035(6) 0.039(7) 0.023(6) -0.012(5) 0.011(5) -0.006(5)
C37 0.034(6) 0.030(6) 0.040(7) 0.003(6) 0.011(5) 0.003(5)
C38 0.044(7) 0.023(6) 0.033(7) -0.005(5) 0.012(5) -0.003(5)
C39 0.028(6) 0.031(6) 0.045(8) 0.018(6) 0.010(5) -0.009(5)
C40 0.037(6) 0.027(6) 0.030(7) -0.002(5) 0.005(5) 0.004(5)
C41 0.010(5) 0.027(6) 0.020(6) 0.009(5) 0.003(4) 0.005(4)
C42 0.004(5) 0.022(6) 0.020(6) 0.001(5) 0.003(4) -0.001(4)
C43 0.012(5) 0.039(7) 0.016(6) -0.004(5) -0.004(4) 0.003(4)
C44 0.010(5) 0.027(6) 0.017(6) -0.001(5) 0.000(4) 0.001(4)
C45 0.011(5) 0.020(6) 0.021(6) -0.001(5) -0.006(4) 0.009(4)
C46 0.025(6) 0.045(7) 0.041(8) 0.007(6) 0.008(5) 0.007(5)
C47 0.016(6) 0.029(6) 0.068(9) -0.006(6) -0.002(5) 0.001(5)
C48 0.034(6) 0.034(7) 0.018(6) -0.004(5) -0.009(5) 0.007(5)
C49 0.030(6) 0.026(6) 0.052(8) 0.010(6) -0.004(5) 0.008(5)
C50 0.038(6) 0.030(6) 0.032(7) -0.001(5) -0.004(5) 0.009(5)
C51 0.020(5) 0.016(5) 0.022(6) -0.001(5) 0.008(4) 0.001(4)
C52 0.017(2) 0.017(2) 0.018(2) -0.0003(10) -0.0008(10) -0.0001(10)
C53 0.018(2) 0.017(2) 0.018(2) -0.0004(10) -0.0006(10) 0.0010(10)
C54 0.017(2) 0.016(2) 0.017(2) -0.0002(10) -0.0001(10) 0.0001(10)
C55 0.017(2) 0.016(2) 0.017(2) -0.0006(10) -0.0015(10) 0.0005(10)
C56 0.041(6) 0.017(6) 0.028(6) 0.002(5) 0.007(5) 0.010(5)
C57 0.013(5) 0.021(6) 0.050(7) -0.002(5) -0.006(5) 0.000(4)
C58 0.047(7) 0.036(7) 0.024(7) 0.006(5) 0.003(5) 0.004(5)
C59 0.026(6) 0.024(6) 0.065(9) 0.016(6) 0.001(6) -0.007(5)
C60 0.033(6) 0.016(6) 0.047(8) -0.008(5) -0.003(5) -0.003(5)
C61 0.062(8) 0.004(5) 0.032(7) -0.004(5) -0.021(6) -0.008(5)
C62 0.023(6) 0.018(6) 0.047(8) -0.018(6) 0.005(5) -0.002(5)
C63 0.055(8) 0.027(7) 0.046(8) -0.002(6) -0.006(7) -0.033(6)
C64 0.023(6) 0.011(6) 0.093(11) -0.015(7) -0.029(7) 0.009(5)
C65 0.046(7) 0.040(8) 0.052(9) -0.033(7) 0.017(6) -0.029(6)
C66 0.192(16) 0.029(8) 0.056(10) 0.008(7) -0.061(11) -0.039(9)
C67 0.014(6) 0.070(10) 0.185(17) -0.083(11) -0.001(8) 0.003(6)
C68 0.180(16) 0.080(12) 0.054(11) 0.018(9) -0.035(11) -0.076(11)
C69 0.067(9) 0.011(6) 0.25(2) -0.027(10) -0.080(12) 0.011(6)
C70 0.117(12) 0.100(13) 0.144(16) -0.101(12) 0.108(11) -0.077(10)
C71 0.030(6) 0.039(7) 0.009(5) 0.009(5) 0.014(4) 0.014(5)
C72 0.031(6) 0.034(7) 0.014(6) -0.011(5) 0.005(5) -0.013(5)
C73 0.035(7) 0.033(7) 0.025(7) -0.015(5) 0.003(5) -0.004(5)
C74 0.028(6) 0.042(7) 0.022(6) 0.001(6) 0.003(5) 0.001(5)
C75 0.026(6) 0.029(6) 0.026(7) -0.004(5) 0.004(5) -0.003(5)
C76 0.051(7) 0.064(9) 0.021(7) 0.010(6) 0.012(5) 0.012(6)
C77 0.036(7) 0.045(8) 0.049(8) -0.010(6) 0.001(6) -0.011(5)
C78 0.058(8) 0.032(7) 0.038(8) -0.007(6) -0.001(6) -0.001(6)
C79 0.043(7) 0.057(8) 0.028(7) -0.013(6) 0.010(5) 0.017(6)
C80 0.040(7) 0.045(8) 0.037(8) 0.001(6) 0.008(6) -0.004(6)

loop_
_atom_type_symbol
_atom_type_description
_atom_type_scat_dispersion_real
_atom_type_scat_dispersion_imag
_atom_type_scat_source
C C 0.0033 0.0016 'International Tables Vol C Tables 4.2.6.8 and 6.1.1.4'
H H 0.0000 0.0000 'International Tables Vol C Tables 4.2.6.8 and 6.1.1.4'
Ga Ga 0.2307 1.6083 'International Tables Vol C Tables 4.2.6.8 and 6.1.1.4'
Ru Ru -1.2594 0.8363 'International Tables Vol C Tables 4.2.6.8 and 6.1.1.4'

loop_
_geom_angle_atom_site_label_1
_geom_angle_atom_site_label_2
_geom_angle_atom_site_label_3
_geom_angle
_geom_angle_site_symmetry_1
_geom_angle_site_symmetry_3
_geom_angle_publ_flag
C24 Ru1 C25 38.0(3) . . ?
C24 Ru1 C23 38.6(3) . . ?
C25 Ru1 C23 63.2(3) . . ?
C24 Ru1 C21 63.6(3) . . ?
C25 Ru1 C21 38.0(3) . . ?
C23 Ru1 C21 62.3(4) . . ?
C24 Ru1 C22 63.1(3) . . ?
C25 Ru1 C22 62.3(3) . . ?
C23 Ru1 C22 36.9(3) . . ?
C21 Ru1 C22 36.6(3) . . ?
C24 Ru1 Ga1 142.8(3) . . ?
C25 Ru1 Ga1 108.8(3) . . ?
C23 Ru1 Ga1 161.5(2) . . ?
C21 Ru1 Ga1 100.8(2) . . ?
C22 Ru1 Ga1 124.8(3) . . ?
C24 Ru1 Ru2 117.4(2) . . ?
C25 Ru1 Ru2 125.6(2) . . ?
C23 Ru1 Ru2 136.2(2) . . ?
C21 Ru1 Ru2 154.4(2) . . ?
C22 Ru1 Ru2 169.0(3) . . ?
Ga1 Ru1 Ru2 62.26(3) . . ?
C24 Ru1 Ru3 164.7(3) . . ?
C25 Ru1 Ru3 156.0(3) . . ?
C23 Ru1 Ru3 129.6(2) . . ?
C21 Ru1 Ru3 123.9(2) . . ?
C22 Ru1 Ru3 113.8(2) . . ?
Ga1 Ru1 Ru3 52.02(3) . . ?
Ru2 Ru1 Ru3 62.54(3) . . ?
C15 Ru2 C11 38.7(4) . . ?
C15 Ru2 C14 38.1(4) . . ?
C11 Ru2 C14 63.8(4) . . ?
C15 Ru2 C12 62.9(4) . . ?
C11 Ru2 C12 37.1(4) . . ?
C14 Ru2 C12 62.6(3) . . ?
C15 Ru2 C13 62.5(4) . . ?
C11 Ru2 C13 62.7(4) . . ?
C14 Ru2 C13 36.8(3) . . ?
C12 Ru2 C13 37.5(3) . . ?
C15 Ru2 Ga1 156.9(3) . . ?
C11 Ru2 Ga1 158.4(4) . . ?
C14 Ru2 Ga1 121.5(3) . . ?
C12 Ru2 Ga1 123.5(3) . . ?
C13 Ru2 Ga1 107.8(3) . . ?
C15 Ru2 Ru1 120.1(3) . . ?
C11 Ru2 Ru1 143.6(3) . . ?
C14 Ru2 Ru1 121.4(3) . . ?
C12 Ru2 Ru1 176.1(2) . . ?
C13 Ru2 Ru1 145.4(3) . . ?
Ga1 Ru2 Ru1 54.88(3) . . ?
C15 Ru2 Ru3 151.1(3) . . ?
C11 Ru2 Ru3 119.1(3) . . ?
C14 Ru2 Ru3 168.0(3) . . ?
C12 Ru2 Ru3 111.9(2) . . ?
C13 Ru2 Ru3 132.4(3) . . ?
Ga1 Ru2 Ru3 51.21(3) . . ?
Ru1 Ru2 Ru3 64.16(3) . . ?
C2 Ru3 C3 38.2(3) . . ?
C2 Ru3 C1 38.4(3) . . ?
C3 Ru3 C1 64.1(3) . . ?
C2 Ru3 C5 63.1(4) . . ?
C3 Ru3 C5 63.7(3) . . ?
C1 Ru3 C5 37.0(3) . . ?
C2 Ru3 C4 63.2(4) . . ?
C3 Ru3 C4 38.1(3) . . ?
C1 Ru3 C4 62.9(3) . . ?
C5 Ru3 C4 37.7(3) . . ?
C2 Ru3 Ga1 129.7(3) . . ?
C3 Ru3 Ga1 145.0(2) . . ?
C1 Ru3 Ga1 132.0(3) . . ?
C5 Ru3 Ga1 150.1(3) . . ?
C4 Ru3 Ga1 164.6(2) . . ?
C2 Ru3 Ru2 152.4(3) . . ?
C3 Ru3 Ru2 117.6(2) . . ?
C1 Ru3 Ru2 162.1(3) . . ?
C5 Ru3 Ru2 125.9(3) . . ?
C4 Ru3 Ru2 106.6(2) . . ?
Ga1 Ru3 Ru2 58.05(3) . . ?
C2 Ru3 Ru1 154.3(3) . . ?
C3 Ru3 Ru1 157.6(2) . . ?
C1 Ru3 Ru1 117.7(2) . . ?
C5 Ru3 Ru1 103.5(3) . . ?
C4 Ru3 Ru1 120.6(2) . . ?
Ga1 Ru3 Ru1 52.46(3) . . ?
Ru2 Ru3 Ru1 53.31(2) . . ?
C55 Ru4 C54 39.3(3) . . ?
C55 Ru4 C51 37.9(3) . . ?
C54 Ru4 C51 64.4(3) . . ?
C55 Ru4 C53 64.3(3) . . ?
C54 Ru4 C53 38.6(3) . . ?
C51 Ru4 C53 63.2(3) . . ?
C55 Ru4 C52 62.8(3) . . ?
C54 Ru4 C52 63.0(3) . . ?
C51 Ru4 C52 37.5(3) . . ?
C53 Ru4 C52 36.7(3) . . ?
C55 Ru4 Ga2 108.0(2) . . ?
C54 Ru4 Ga2 142.9(2) . . ?
C51 Ru4 Ga2 101.1(2) . . ?
C53 Ru4 Ga2 163.0(2) . . ?
C52 Ru4 Ga2 126.6(2) . . ?
C55 Ru4 Ru5 125.8(2) . . ?
C54 Ru4 Ru5 116.7(2) . . ?
C51 Ru4 Ru5 154.9(2) . . ?
C53 Ru4 Ru5 134.9(2) . . ?
C52 Ru4 Ru5 167.5(2) . . ?
Ga2 Ru4 Ru5 62.07(3) . . ?
C55 Ru4 Ru6 155.4(2) . . ?
C54 Ru4 Ru6 163.9(2) . . ?
C51 Ru4 Ru6 123.7(2) . . ?
C53 Ru4 Ru6 129.0(2) . . ?
C52 Ru4 Ru6 113.6(2) . . ?
Ga2 Ru4 Ru6 52.62(3) . . ?
Ru5 Ru4 Ru6 62.84(3) . . ?
C45 Ru5 C41 38.6(3) . . ?
C45 Ru5 C42 64.4(3) . . ?
C41 Ru5 C42 38.1(3) . . ?
C45 Ru5 C43 63.7(3) . . ?
C41 Ru5 C43 63.3(3) . . ?
C42 Ru5 C43 37.9(3) . . ?
C45 Ru5 C44 38.2(3) . . ?
C41 Ru5 C44 64.1(3) . . ?
C42 Ru5 C44 64.2(3) . . ?
C43 Ru5 C44 38.2(3) . . ?
C45 Ru5 Ga2 158.0(3) . . ?
C41 Ru5 Ga2 158.1(3) . . ?
C42 Ru5 Ga2 122.4(2) . . ?
C43 Ru5 Ga2 107.6(2) . . ?
C44 Ru5 Ga2 122.4(2) . . ?
C45 Ru5 Ru4 143.5(2) . . ?
C41 Ru5 Ru4 119.9(2) . . ?
C42 Ru5 Ru4 120.1(2) . . ?
C43 Ru5 Ru4 144.4(3) . . ?
C44 Ru5 Ru4 175.5(2) . . ?
Ga2 Ru5 Ru4 54.85(3) . . ?
C45 Ru5 Ru6 118.5(2) . . ?
C41 Ru5 Ru6 149.4(3) . . ?
C42 Ru5 Ru6 170.8(2) . . ?
C43 Ru5 Ru6 134.0(3) . . ?
C44 Ru5 Ru6 112.1(2) . . ?
Ga2 Ru5 Ru6 51.46(3) . . ?
Ru4 Ru5 Ru6 63.49(3) . . ?
C63 Ru6 C62 38.6(4) . . ?
C63 Ru6 C64 37.3(4) . . ?
C62 Ru6 C64 63.9(3) . . ?
C63 Ru6 C61 62.1(4) . . ?
C62 Ru6 C61 36.9(4) . . ?
C64 Ru6 C61 62.6(4) . . ?
C63 Ru6 C65 62.4(4) . . ?
C62 Ru6 C65 62.8(4) . . ?
C64 Ru6 C65 38.0(4) . . ?
C61 Ru6 C65 36.9(4) . . ?
C63 Ru6 Ga2 130.2(3) . . ?
C62 Ru6 Ga2 128.7(3) . . ?
C64 Ru6 Ga2 148.2(3) . . ?
C61 Ru6 Ga2 147.2(3) . . ?
C65 Ru6 Ga2 166.8(3) . . ?
C63 Ru6 Ru5 145.2(3) . . ?
C62 Ru6 Ru5 170.6(3) . . ?
C64 Ru6 Ru5 114.6(3) . . ?
C61 Ru6 Ru5 133.7(3) . . ?
C65 Ru6 Ru5 109.9(3) . . ?
Ga2 Ru6 Ru5 57.85(3) . . ?
C63 Ru6 Ru4 161.2(3) . . ?
C62 Ru6 Ru4 122.9(3) . . ?
C64 Ru6 Ru4 152.1(4) . . ?
C61 Ru6 Ru4 105.4(3) . . ?
C65 Ru6 Ru4 117.1(3) . . ?
Ga2 Ru6 Ru4 52.75(3) . . ?
Ru5 Ru6 Ru4 53.67(2) . . ?
C31 Ga1 Ru3 137.4(3) . . ?
C31 Ga1 Ru1 141.5(3) . . ?
Ru3 Ga1 Ru1 75.53(4) . . ?
C31 Ga1 Ru2 135.9(2) . . ?
Ru3 Ga1 Ru2 70.74(4) . . ?
Ru1 Ga1 Ru2 62.86(4) . . ?
C71 Ga2 Ru6 138.6(3) . . ?
C71 Ga2 Ru4 141.9(3) . . ?
Ru6 Ga2 Ru4 74.63(4) . . ?
C71 Ga2 Ru5 134.3(3) . . ?
Ru6 Ga2 Ru5 70.68(4) . . ?
Ru4 Ga2 Ru5 63.08(4) . . ?
C5 C1 C2 108.3(8) . . ?
C5 C1 C6 126.1(9) . . ?
C2 C1 C6 125.4(9) . . ?
C5 C1 Ru3 73.3(5) . . ?
C2 C1 Ru3 69.7(5) . . ?
C6 C1 Ru3 126.9(6) . . ?
C3 C2 C1 108.5(9) . . ?
C3 C2 C7 123.2(9) . . ?
C1 C2 C7 128.2(9) . . ?
C3 C2 Ru3 71.3(5) . . ?
C1 C2 Ru3 71.9(5) . . ?
C7 C2 Ru3 126.5(7) . . ?
C2 C3 C4 107.8(8) . . ?
C2 C3 C8 127.2(9) . . ?
C4 C3 C8 124.1(8) . . ?
C2 C3 Ru3 70.5(5) . . ?
C4 C3 Ru3 73.8(5) . . ?
C8 C3 Ru3 130.0(6) . . ?
C3 C4 C5 107.0(8) . . ?
C3 C4 C9 127.4(9) . . ?
C5 C4 C9 125.4(9) . . ?
C3 C4 Ru3 68.1(5) . . ?
C5 C4 Ru3 70.7(5) . . ?
C9 C4 Ru3 129.4(6) . . ?
C1 C5 C4 108.3(9) . . ?
C1 C5 C10 127.8(10) . . ?
C4 C5 C10 123.7(10) . . ?
C1 C5 Ru3 69.7(5) . . ?
C4 C5 Ru3 71.5(5) . . ?
C10 C5 Ru3 128.4(7) . . ?
C1 C6 H6A 109.5 . . ?
C1 C6 H6B 109.5 . . ?
H6A C6 H6B 109.5 . . ?
C1 C6 H6C 109.5 . . ?
H6A C6 H6C 109.5 . . ?
H6B C6 H6C 109.5 . . ?
C2 C7 H7A 109.5 . . ?
C2 C7 H7B 109.5 . . ?
H7A C7 H7B 109.5 . . ?
C2 C7 H7C 109.5 . . ?
H7A C7 H7C 109.5 . . ?
H7B C7 H7C 109.5 . . ?
C3 C8 H8A 109.5 . . ?
C3 C8 H8B 109.5 . . ?
H8A C8 H8B 109.5 . . ?
C3 C8 H8C 109.5 . . ?
H8A C8 H8C 109.5 . . ?
H8B C8 H8C 109.5 . . ?
C4 C9 H9A 109.5 . . ?
C4 C9 H9B 109.5 . . ?
H9A C9 H9B 109.5 . . ?
C4 C9 H9C 109.5 . . ?
H9A C9 H9C 109.5 . . ?
H9B C9 H9C 109.5 . . ?
C5 C10 H10A 109.5 . . ?
C5 C10 H10B 109.5 . . ?
H10A C10 H10B 109.5 . . ?
C5 C10 H10C 109.5 . . ?
H10A C10 H10C 109.5 . . ?
H10B C10 H10C 109.5 . . ?
C12 C11 C15 107.0(10) . . ?
C12 C11 C16 127.5(12) . . ?
C15 C11 C16 125.1(12) . . ?
C12 C11 Ru2 72.4(6) . . ?
C15 C11 Ru2 69.8(6) . . ?
C16 C11 Ru2 128.8(6) . . ?
C11 C12 C13 108.9(9) . . ?
C11 C12 C17 125.5(12) . . ?
C13 C12 C17 125.5(12) . . ?
C11 C12 Ru2 70.5(6) . . ?
C13 C12 Ru2 72.0(5) . . ?
C17 C12 Ru2 126.3(6) . . ?
C14 C13 C12 108.3(9) . . ?
C14 C13 C18 125.8(10) . . ?
C12 C13 C18 125.5(10) . . ?
C14 C13 Ru2 70.4(5) . . ?
C12 C13 Ru2 70.5(5) . . ?
C18 C13 Ru2 130.3(7) . . ?
C13 C14 C15 107.8(9) . . ?
C13 C14 C19 127.4(11) . . ?
C15 C14 C19 124.5(11) . . ?
C13 C14 Ru2 72.8(5) . . ?
C15 C14 Ru2 69.6(5) . . ?
C19 C14 Ru2 127.9(6) . . ?
C14 C15 C11 108.0(10) . . ?
C14 C15 C20 125.2(12) . . ?
C11 C15 C20 126.7(12) . . ?
C14 C15 Ru2 72.3(6) . . ?
C11 C15 Ru2 71.4(6) . . ?
C20 C15 Ru2 125.8(6) . . ?
C11 C16 H16A 109.5 . . ?
C11 C16 H16B 109.5 . . ?
H16A C16 H16B 109.5 . . ?
C11 C16 H16C 109.5 . . ?
H16A C16 H16C 109.5 . . ?
H16B C16 H16C 109.5 . . ?
C12 C17 H17A 109.5 . . ?
C12 C17 H17B 109.5 . . ?
H17A C17 H17B 109.5 . . ?
C12 C17 H17C 109.5 . . ?
H17A C17 H17C 109.5 . . ?
H17B C17 H17C 109.5 . . ?
C13 C18 H18A 109.5 . . ?
C13 C18 H18B 109.5 . . ?
H18A C18 H18B 109.5 . . ?
C13 C18 H18C 109.5 . . ?
H18A C18 H18C 109.5 . . ?
H18B C18 H18C 109.5 . . ?
C14 C19 H19A 109.5 . . ?
C14 C19 H19B 109.5 . . ?
H19A C19 H19B 109.5 . . ?
C14 C19 H19C 109.5 . . ?
H19A C19 H19C 109.5 . . ?
H19B C19 H19C 109.5 . . ?
C15 C20 H20A 109.5 . . ?
C15 C20 H20B 109.5 . . ?
H20A C20 H20B 109.5 . . ?
C15 C20 H20C 109.5 . . ?
H20A C20 H20C 109.5 . . ?
H20B C20 H20C 109.5 . . ?
C22 C21 C25 107.3(8) . . ?
C22 C21 C26 126.0(8) . . ?
C25 C21 C26 126.5(9) . . ?
C22 C21 Ru1 71.8(5) . . ?
C25 C21 Ru1 69.4(5) . . ?
C26 C21 Ru1 128.8(7) . . ?
C21 C22 C23 109.8(8) . . ?
C21 C22 C27 124.7(9) . . ?
C23 C22 C27 125.1(10) . . ?
C21 C22 Ru1 71.7(5) . . ?
C23 C22 Ru1 70.7(5) . . ?
C27 C22 Ru1 130.0(6) . . ?
C22 C23 C24 107.8(9) . . ?
C22 C23 C28 127.5(9) . . ?
C24 C23 C28 124.7(9) . . ?
C22 C23 Ru1 72.4(5) . . ?
C24 C23 Ru1 69.6(5) . . ?
C28 C23 Ru1 125.9(7) . . ?
C25 C24 C23 106.6(8) . . ?
C25 C24 C29 125.8(9) . . ?
C23 C24 C29 127.2(9) . . ?
C25 C24 Ru1 71.3(5) . . ?
C23 C24 Ru1 71.8(5) . . ?
C29 C24 Ru1 127.6(6) . . ?
C24 C25 C21 108.6(8) . . ?
C24 C25 C30 127.4(9) . . ?
C21 C25 C30 123.9(9) . . ?
C24 C25 Ru1 70.7(5) . . ?
C21 C25 Ru1 72.5(5) . . ?
C30 C25 Ru1 125.9(6) . . ?
C21 C26 H26A 109.5 . . ?
C21 C26 H26B 109.5 . . ?
H26A C26 H26B 109.5 . . ?
C21 C26 H26C 109.5 . . ?
H26A C26 H26C 109.5 . . ?
H26B C26 H26C 109.5 . . ?
C22 C27 H27A 109.5 . . ?
C22 C27 H27B 109.5 . . ?
H27A C27 H27B 109.5 . . ?
C22 C27 H27C 109.5 . . ?
H27A C27 H27C 109.5 . . ?
H27B C27 H27C 109.5 . . ?
C23 C28 H28A 109.5 . . ?
C23 C28 H28B 109.5 . . ?
H28A C28 H28B 109.5 . . ?
C23 C28 H28C 109.5 . . ?
H28A C28 H28C 109.5 . . ?
H28B C28 H28C 109.5 . . ?
C24 C29 H29A 109.5 . . ?
C24 C29 H29B 109.5 . . ?
H29A C29 H29B 109.5 . . ?
C24 C29 H29C 109.5 . . ?
H29A C29 H29C 109.5 . . ?
H29B C29 H29C 109.5 . . ?
C25 C30 H30A 109.5 . . ?
C25 C30 H30B 109.5 . . ?
H30A C30 H30B 109.5 . . ?
C25 C30 H30C 109.5 . . ?
H30A C30 H30C 109.5 . . ?
H30B C30 H30C 109.5 . . ?
C35 C31 C32 103.8(8) . . ?
C35 C31 C36 116.4(8) . . ?
C32 C31 C36 114.5(8) . . ?
C35 C31 Ga1 105.7(6) . . ?
C32 C31 Ga1 110.4(6) . . ?
C36 C31 Ga1 105.7(6) . . ?
C33 C32 C31 109.1(8) . . ?
C33 C32 C37 126.5(9) . . ?
C31 C32 C37 124.3(8) . . ?
C32 C33 C34 107.6(8) . . ?
C32 C33 C38 127.6(8) . . ?
C34 C33 C38 124.8(8) . . ?
C35 C34 C33 110.2(8) . . ?
C35 C34 C39 128.7(8) . . ?
C33 C34 C39 121.1(9) . . ?
C34 C35 C31 109.1(8) . . ?
C34 C35 C40 127.0(9) . . ?
C31 C35 C40 123.8(9) . . ?
C31 C36 H36A 109.5 . . ?
C31 C36 H36B 109.5 . . ?
H36A C36 H36B 109.5 . . ?
C31 C36 H36C 109.5 . . ?
H36A C36 H36C 109.5 . . ?
H36B C36 H36C 109.5 . . ?
C32 C37 H37A 109.5 . . ?
C32 C37 H37B 109.5 . . ?
H37A C37 H37B 109.5 . . ?
C32 C37 H37C 109.5 . . ?
H37A C37 H37C 109.5 . . ?
H37B C37 H37C 109.5 . . ?
C33 C38 H38A 109.5 . . ?
C33 C38 H38B 109.5 . . ?
H38A C38 H38B 109.5 . . ?
C33 C38 H38C 109.5 . . ?
H38A C38 H38C 109.5 . . ?
H38B C38 H38C 109.5 . . ?
C34 C39 H39A 109.5 . . ?
C34 C39 H39B 109.5 . . ?
H39A C39 H39B 109.5 . . ?
C34 C39 H39C 109.5 . . ?
H39A C39 H39C 109.5 . . ?
H39B C39 H39C 109.5 . . ?
C35 C40 H40A 109.5 . . ?
C35 C40 H40B 109.5 . . ?
H40A C40 H40B 109.5 . . ?
C35 C40 H40C 109.5 . . ?
H40A C40 H40C 109.5 . . ?
H40B C40 H40C 109.5 . . ?
C42 C41 C45 108.0(8) . . ?
C42 C41 C46 126.6(9) . . ?
C45 C41 C46 125.4(9) . . ?
C42 C41 Ru5 71.5(5) . . ?
C45 C41 Ru5 69.4(5) . . ?
C46 C41 Ru5 127.0(6) . . ?
C43 C42 C41 107.3(8) . . ?
C43 C42 C47 125.4(9) . . ?
C41 C42 C47 126.7(9) . . ?
C43 C42 Ru5 71.4(5) . . ?
C41 C42 Ru5 70.4(5) . . ?
C47 C42 Ru5 129.8(6) . . ?
C42 C43 C44 109.4(8) . . ?
C42 C43 C48 124.9(9) . . ?
C44 C43 C48 124.5(9) . . ?
C42 C43 Ru5 70.7(5) . . ?
C44 C43 Ru5 71.5(5) . . ?
C48 C43 Ru5 134.2(6) . . ?
C45 C44 C43 105.9(8) . . ?
C45 C44 C49 127.2(9) . . ?
C43 C44 C49 126.8(9) . . ?
C45 C44 Ru5 68.1(5) . . ?
C43 C44 Ru5 70.3(5) . . ?
C49 C44 Ru5 127.8(6) . . ?
C44 C45 C41 109.3(8) . . ?
C44 C45 C50 125.3(8) . . ?
C41 C45 C50 124.7(9) . . ?
C44 C45 Ru5 73.7(5) . . ?
C41 C45 Ru5 72.0(5) . . ?
C50 C45 Ru5 128.2(6) . . ?
C41 C46 H46A 109.5 . . ?
C41 C46 H46B 109.5 . . ?
H46A C46 H46B 109.5 . . ?
C41 C46 H46C 109.5 . . ?
H46A C46 H46C 109.5 . . ?
H46B C46 H46C 109.5 . . ?
C42 C47 H47A 109.5 . . ?
C42 C47 H47B 109.5 . . ?
H47A C47 H47B 109.5 . . ?
C42 C47 H47C 109.5 . . ?
H47A C47 H47C 109.5 . . ?
H47B C47 H47C 109.5 . . ?
C43 C48 H48A 109.5 . . ?
C43 C48 H48B 109.5 . . ?
H48A C48 H48B 109.5 . . ?
C43 C48 H48C 109.5 . . ?
H48A C48 H48C 109.5 . . ?
H48B C48 H48C 109.5 . . ?
C44 C49 H49A 109.5 . . ?
C44 C49 H49B 109.5 . . ?
H49A C49 H49B 109.5 . . ?
C44 C49 H49C 109.5 . . ?
H49A C49 H49C 109.5 . . ?
H49B C49 H49C 109.5 . . ?
C45 C50 H50A 109.5 . . ?
C45 C50 H50B 109.5 . . ?
H50A C50 H50B 109.5 . . ?
C45 C50 H50C 109.5 . . ?
H50A C50 H50C 109.5 . . ?
H50B C50 H50C 109.5 . . ?
C55 C51 C52 107.8(8) . . ?
C55 C51 C56 127.8(9) . . ?
C52 C51 C56 124.1(8) . . ?
C55 C51 Ru4 69.1(5) . . ?
C52 C51 Ru4 73.6(5) . . ?
C56 C51 Ru4 127.4(6) . . ?
C53 C52 C51 108.8(8) . . ?
C53 C52 C57 127.5(8) . . ?
C51 C52 C57 123.5(8) . . ?
C53 C52 Ru4 69.7(5) . . ?
C51 C52 Ru4 68.9(5) . . ?
C57 C52 Ru4 131.1(6) . . ?
C52 C53 C54 108.1(8) . . ?
C52 C53 C58 128.2(8) . . ?
C54 C53 C58 123.5(8) . . ?
C52 C53 Ru4 73.7(5) . . ?
C54 C53 Ru4 68.7(5) . . ?
C58 C53 Ru4 127.0(6) . . ?
C53 C54 C55 106.8(8) . . ?
C53 C54 C59 125.9(9) . . ?
C55 C54 C59 126.9(8) . . ?
C53 C54 Ru4 72.7(5) . . ?
C55 C54 Ru4 70.1(5) . . ?
C59 C54 Ru4 128.0(6) . . ?
C51 C55 C54 108.4(8) . . ?
C51 C55 C60 126.4(9) . . ?
C54 C55 C60 124.8(8) . . ?
C51 C55 Ru4 73.1(5) . . ?
C54 C55 Ru4 70.6(5) . . ?
C60 C55 Ru4 127.8(6) . . ?
C51 C56 H56A 109.5 . . ?
C51 C56 H56B 109.5 . . ?
H56A C56 H56B 109.5 . . ?
C51 C56 H56C 109.5 . . ?
H56A C56 H56C 109.5 . . ?
H56B C56 H56C 109.5 . . ?
C52 C57 H57A 109.5 . . ?
C52 C57 H57B 109.5 . . ?
H57A C57 H57B 109.5 . . ?
C52 C57 H57C 109.5 . . ?
H57A C57 H57C 109.5 . . ?
H57B C57 H57C 109.5 . . ?
C53 C58 H58A 109.5 . . ?
C53 C58 H58B 109.5 . . ?
H58A C58 H58B 109.5 . . ?
C53 C58 H58C 109.5 . . ?
H58A C58 H58C 109.5 . . ?
H58B C58 H58C 109.5 . . ?
C54 C59 H59A 109.5 . . ?
C54 C59 H59B 109.5 . . ?
H59A C59 H59B 109.5 . . ?
C54 C59 H59C 109.5 . . ?
H59A C59 H59C 109.5 . . ?
H59B C59 H59C 109.5 . . ?
C55 C60 H60A 109.5 . . ?
C55 C60 H60B 109.5 . . ?
H60A C60 H60B 109.5 . . ?
C55 C60 H60C 109.5 . . ?
H60A C60 H60C 109.5 . . ?
H60B C60 H60C 109.5 . . ?
C62 C61 C65 110.6(9) . . ?
C62 C61 C66 122.3(11) . . ?
C65 C61 C66 126.8(12) . . ?
C62 C61 Ru6 70.2(6) . . ?
C65 C61 Ru6 72.7(6) . . ?
C66 C61 Ru6 128.7(7) . . ?
C61 C62 C63 105.5(9) . . ?
C61 C62 C67 127.0(11) . . ?
C63 C62 C67 127.2(12) . . ?
C61 C62 Ru6 72.9(6) . . ?
C63 C62 Ru6 69.0(5) . . ?
C67 C62 Ru6 127.2(7) . . ?
C64 C63 C62 110.7(11) . . ?
C64 C63 C68 123.0(12) . . ?
C62 C63 C68 126.0(12) . . ?
C64 C63 Ru6 73.5(6) . . ?
C62 C63 Ru6 72.4(6) . . ?
C68 C63 Ru6 125.2(8) . . ?
C63 C64 C65 106.8(9) . . ?
C63 C64 C69 129.4(14) . . ?
C65 C64 C69 123.2(13) . . ?
C63 C64 Ru6 69.2(6) . . ?
C65 C64 Ru6 73.1(6) . . ?
C69 C64 Ru6 130.1(7) . . ?
C61 C65 C64 106.5(10) . . ?
C61 C65 C70 124.8(13) . . ?
C64 C65 C70 128.5(13) . . ?
C61 C65 Ru6 70.4(6) . . ?
C64 C65 Ru6 68.9(6) . . ?
C70 C65 Ru6 129.9(8) . . ?
C61 C66 H66A 109.5 . . ?
C61 C66 H66B 109.5 . . ?
H66A C66 H66B 109.5 . . ?
C61 C66 H66C 109.5 . . ?
H66A C66 H66C 109.5 . . ?
H66B C66 H66C 109.5 . . ?
C62 C67 H67A 109.5 . . ?
C62 C67 H67B 109.5 . . ?
H67A C67 H67B 109.5 . . ?
C62 C67 H67C 109.5 . . ?
H67A C67 H67C 109.5 . . ?
H67B C67 H67C 109.5 . . ?
C63 C68 H68A 109.5 . . ?
C63 C68 H68B 109.5 . . ?
H68A C68 H68B 109.5 . . ?
C63 C68 H68C 109.5 . . ?
H68A C68 H68C 109.5 . . ?
H68B C68 H68C 109.5 . . ?
C64 C69 H69A 109.5 . . ?
C64 C69 H69B 109.5 . . ?
H69A C69 H69B 109.5 . . ?
C64 C69 H69C 109.5 . . ?
H69A C69 H69C 109.5 . . ?
H69B C69 H69C 109.5 . . ?
C65 C70 H70A 109.5 . . ?
C65 C70 H70B 109.5 . . ?
H70A C70 H70B 109.5 . . ?
C65 C70 H70C 109.5 . . ?
H70A C70 H70C 109.5 . . ?
H70B C70 H70C 109.5 . . ?
C72 C71 C75 105.2(8) . . ?
C72 C71 C76 116.3(9) . . ?
C75 C71 C76 115.9(8) . . ?
C72 C71 Ga2 109.3(6) . . ?
C75 C71 Ga2 104.4(6) . . ?
C76 C71 Ga2 105.0(6) . . ?
C73 C72 C71 108.5(8) . . ?
C73 C72 C77 128.0(9) . . ?
C71 C72 C77 123.4(9) . . ?
C72 C73 C74 109.3(9) . . ?
C72 C73 C78 127.1(9) . . ?
C74 C73 C78 123.5(9) . . ?
C75 C74 C73 110.4(9) . . ?
C75 C74 C79 123.5(10) . . ?
C73 C74 C79 125.9(10) . . ?
C74 C75 C80 128.3(9) . . ?
C74 C75 C71 106.2(9) . . ?
C80 C75 C71 125.5(9) . . ?
C71 C76 H76A 109.5 . . ?
C71 C76 H76B 109.5 . . ?
H76A C76 H76B 109.5 . . ?
C71 C76 H76C 109.5 . . ?
H76A C76 H76C 109.5 . . ?
H76B C76 H76C 109.5 . . ?
C72 C77 H77A 109.5 . . ?
C72 C77 H77B 109.5 . . ?
H77A C77 H77B 109.5 . . ?
C72 C77 H77C 109.5 . . ?
H77A C77 H77C 109.5 . . ?
H77B C77 H77C 109.5 . . ?
C73 C78 H78A 109.5 . . ?
C73 C78 H78B 109.5 . . ?
H78A C78 H78B 109.5 . . ?
C73 C78 H78C 109.5 . . ?
H78A C78 H78C 109.5 . . ?
H78B C78 H78C 109.5 . . ?
C74 C79 H79A 109.5 . . ?
C74 C79 H79B 109.5 . . ?
H79A C79 H79B 109.5 . . ?
C74 C79 H79C 109.5 . . ?
H79A C79 H79C 109.5 . . ?
H79B C79 H79C 109.5 . . ?
C75 C80 H80A 109.5 . . ?
C75 C80 H80B 109.5 . . ?
H80A C80 H80B 109.5 . . ?
C75 C80 H80C 109.5 . . ?
H80A C80 H80C 109.5 . . ?
H80B C80 H80C 109.5 . . ?

loop_
_geom_bond_atom_site_label_1
_geom_bond_atom_site_label_2
_geom_bond_distance
_geom_bond_site_symmetry_2
_geom_bond_publ_flag
Ru1 C24 2.172(9) . ?
Ru1 C25 2.181(9) . ?
Ru1 C23 2.201(9) . ?
Ru1 C21 2.222(9) . ?
Ru1 C22 2.223(9) . ?
Ru1 Ga1 2.4884(13) . ?
Ru1 Ru2 2.7074(11) . ?
Ru1 Ru3 3.0388(11) . ?
Ru2 C15 2.152(10) . ?
Ru2 C11 2.173(10) . ?
Ru2 C14 2.187(8) . ?
Ru2 C12 2.197(9) . ?
Ru2 C13 2.217(8) . ?
Ru2 Ga1 2.6926(14) . ?
Ru2 Ru3 2.9959(11) . ?
Ru3 C2 2.160(9) . ?
Ru3 C3 2.170(9) . ?
Ru3 C1 2.190(8) . ?
Ru3 C5 2.235(9) . ?
Ru3 C4 2.246(9) . ?
Ru3 Ga1 2.4736(13) . ?
Ru4 C55 2.145(9) . ?
Ru4 C54 2.152(9) . ?
Ru4 C51 2.196(8) . ?
Ru4 C53 2.206(9) . ?
Ru4 C52 2.257(8) . ?
Ru4 Ga2 2.4903(13) . ?
Ru4 Ru5 2.7158(10) . ?
Ru4 Ru6 3.0167(12) . ?
Ru5 C45 2.150(8) . ?
Ru5 C41 2.184(9) . ?
Ru5 C42 2.198(8) . ?
Ru5 C43 2.208(8) . ?
Ru5 C44 2.223(8) . ?
Ru5 Ga2 2.6910(14) . ?
Ru5 Ru6 2.9993(11) . ?
Ru6 C63 2.137(10) . ?
Ru6 C62 2.182(9) . ?
Ru6 C64 2.192(9) . ?
Ru6 C61 2.217(9) . ?
Ru6 C65 2.247(11) . ?
Ru6 Ga2 2.4861(14) . ?
Ga1 C31 2.026(10) . ?
Ga2 C71 2.033(9) . ?
C1 C5 1.405(13) . ?
C1 C2 1.432(12) . ?
C1 C6 1.519(12) . ?
C2 C3 1.419(12) . ?
C2 C7 1.476(14) . ?
C3 C4 1.442(12) . ?
C3 C8 1.502(12) . ?
C4 C5 1.449(12) . ?
C4 C9 1.490(13) . ?
C5 C10 1.482(14) . ?
C6 H6A 0.9800 . ?
C6 H6B 0.9800 . ?
C6 H6C 0.9800 . ?
C7 H7A 0.9800 . ?
C7 H7B 0.9800 . ?
C7 H7C 0.9800 . ?
C8 H8A 0.9800 . ?
C8 H8B 0.9800 . ?
C8 H8C 0.9800 . ?
C9 H9A 0.9800 . ?
C9 H9B 0.9800 . ?
C9 H9C 0.9800 . ?
C10 H10A 0.9800 . ?
C10 H10B 0.9800 . ?
C10 H10C 0.9800 . ?
C11 C12 1.389(14) . ?
C11 C15 1.434(15) . ?
C11 C16 1.480(14) . ?
C12 C13 1.418(13) . ?
C12 C17 1.458(14) . ?
C13 C14 1.389(13) . ?
C13 C18 1.476(13) . ?
C14 C15 1.416(14) . ?
C14 C19 1.500(13) . ?
C15 C20 1.524(15) . ?
C16 H16A 0.9800 . ?
C16 H16B 0.9800 . ?
C16 H16C 0.9800 . ?
C17 H17A 0.9800 . ?
C17 H17B 0.9800 . ?
C17 H17C 0.9800 . ?
C18 H18A 0.9800 . ?
C18 H18B 0.9800 . ?
C18 H18C 0.9800 . ?
C19 H19A 0.9800 . ?
C19 H19B 0.9800 . ?
C19 H19C 0.9800 . ?
C20 H20A 0.9800 . ?
C20 H20B 0.9800 . ?
C20 H20C 0.9800 . ?
C21 C22 1.395(13) . ?
C21 C25 1.435(12) . ?
C21 C26 1.496(13) . ?
C22 C23 1.402(13) . ?
C22 C27 1.517(11) . ?
C23 C24 1.446(12) . ?
C23 C28 1.495(13) . ?
C24 C25 1.416(13) . ?
C24 C29 1.489(12) . ?
C25 C30 1.485(12) . ?
C26 H26A 0.9800 . ?
C26 H26B 0.9800 . ?
C26 H26C 0.9800 . ?
C27 H27A 0.9800 . ?
C27 H27B 0.9800 . ?
C27 H27C 0.9800 . ?
C28 H28A 0.9800 . ?
C28 H28B 0.9800 . ?
C28 H28C 0.9800 . ?
C29 H29A 0.9800 . ?
C29 H29B 0.9800 . ?
C29 H29C 0.9800 . ?
C30 H30A 0.9800 . ?
C30 H30B 0.9800 . ?
C30 H30C 0.9800 . ?
C31 C35 1.472(12) . ?
C31 C32 1.489(12) . ?
C31 C36 1.543(12) . ?
C32 C33 1.366(12) . ?
C32 C37 1.515(11) . ?
C33 C34 1.453(11) . ?
C33 C38 1.505(12) . ?
C34 C35 1.342(12) . ?
C34 C39 1.514(12) . ?
C35 C40 1.486(12) . ?
C36 H36A 0.9800 . ?
C36 H36B 0.9800 . ?
C36 H36C 0.9800 . ?
C37 H37A 0.9800 . ?
C37 H37B 0.9800 . ?
C37 H37C 0.9800 . ?
C38 H38A 0.9800 . ?
C38 H38B 0.9800 . ?
C38 H38C 0.9800 . ?
C39 H39A 0.9800 . ?
C39 H39B 0.9800 . ?
C39 H39C 0.9800 . ?
C40 H40A 0.9800 . ?
C40 H40B 0.9800 . ?
C40 H40C 0.9800 . ?
C41 C42 1.431(12) . ?
C41 C45 1.434(12) . ?
C41 C46 1.489(12) . ?
C42 C43 1.431(12) . ?
C42 C47 1.468(12) . ?
C43 C44 1.449(12) . ?
C43 C48 1.494(12) . ?
C44 C45 1.433(12) . ?
C44 C49 1.484(12) . ?
C45 C50 1.505(12) . ?
C46 H46A 0.9800 . ?
C46 H46B 0.9800 . ?
C46 H46C 0.9800 . ?
C47 H47A 0.9800 . ?
C47 H47B 0.9800 . ?
C47 H47C 0.9800 . ?
C48 H48A 0.9800 . ?
C48 H48B 0.9800 . ?
C48 H48C 0.9800 . ?
C49 H49A 0.9800 . ?
C49 H49B 0.9800 . ?
C49 H49C 0.9800 . ?
C50 H50A 0.9800 . ?
C50 H50B 0.9800 . ?
C50 H50C 0.9800 . ?
C51 C55 1.409(11) . ?
C51 C52 1.432(12) . ?
C51 C56 1.507(12) . ?
C52 C53 1.404(12) . ?
C52 C57 1.499(11) . ?
C53 C54 1.441(11) . ?
C53 C58 1.466(12) . ?
C54 C55 1.446(12) . ?
C54 C59 1.507(12) . ?
C55 C60 1.509(12) . ?
C56 H56A 0.9800 . ?
C56 H56B 0.9800 . ?
C56 H56C 0.9800 . ?
C57 H57A 0.9800 . ?
C57 H57B 0.9800 . ?
C57 H57C 0.9800 . ?
C58 H58A 0.9800 . ?
C58 H58B 0.9800 . ?
C58 H58C 0.9800 . ?
C59 H59A 0.9800 . ?
C59 H59B 0.9800 . ?
C59 H59C 0.9800 . ?
C60 H60A 0.9800 . ?
C60 H60B 0.9800 . ?
C60 H60C 0.9800 . ?
C61 C62 1.394(14) . ?
C61 C65 1.412(14) . ?
C61 C66 1.505(14) . ?
C62 C63 1.428(14) . ?
C62 C67 1.489(13) . ?
C63 C64 1.384(15) . ?
C63 C68 1.503(16) . ?
C64 C65 1.446(16) . ?
C64 C69 1.478(12) . ?
C65 C70 1.488(16) . ?
C66 H66A 0.9800 . ?
C66 H66B 0.9800 . ?
C66 H66C 0.9800 . ?
C67 H67A 0.9800 . ?
C67 H67B 0.9800 . ?
C67 H67C 0.9800 . ?
C68 H68A 0.9800 . ?
C68 H68B 0.9800 . ?
C68 H68C 0.9800 . ?
C69 H69A 0.9800 . ?
C69 H69B 0.9800 . ?
C69 H69C 0.9800 . ?
C70 H70A 0.9800 . ?
C70 H70B 0.9800 . ?
C70 H70C 0.9800 . ?
C71 C72 1.473(13) . ?
C71 C75 1.502(12) . ?
C71 C76 1.562(12) . ?
C72 C73 1.362(12) . ?
C72 C77 1.517(12) . ?
C73 C74 1.430(13) . ?
C73 C78 1.501(13) . ?
C74 C75 1.377(13) . ?
C74 C79 1.533(12) . ?
C75 C80 1.487(13) . ?
C76 H76A 0.9800 . ?
C76 H76B 0.9800 . ?
C76 H76C 0.9800 . ?
C77 H77A 0.9800 . ?
C77 H77B 0.9800 . ?
C77 H77C 0.9800 . ?
C78 H78A 0.9800 . ?
C78 H78B 0.9800 . ?
C78 H78C 0.9800 . ?
C79 H79A 0.9800 . ?
C79 H79B 0.9800 . ?
C79 H79C 0.9800 . ?
C80 H80A 0.9800 . ?
C80 H80B 0.9800 . ?
C80 H80C 0.9800 . ?
